data_2222544
loop_
_publ_author_name
'Li, Li-Min'
'Jian, Fang-Fang'
'Liu, Li'

_publ_section_title
;
 4-{[(5-Methyl-2-furyl)methylene]hydrazinocarbonyl}pyridinium chloride
 monohydrate
;
_journal_coeditor_code AT2845
_journal_issue 8
_journal_name_full 'Acta Crystallographica Section E'
_journal_page_first o1983
_journal_paper_doi 10.1107/S1600536809028426
_journal_volume 65
_journal_year 2009
_chemical_formula_iupac 'C12 H12 N3 O2 +, Cl -, H2 O'
_chemical_formula_moiety 'C12 H12 N3 O2 +, Cl -, H2 O'
_chemical_formula_sum 'C12 H14 Cl N3 O3'
_chemical_formula_weight 283.71
_chemical_name_systematic
;
4-{[(5-Methyl-2-furyl)methylene]hydrazinocarbonyl}pyridinium chloride
monohydrate
;
_space_group_IT_number 14
_symmetry_cell_setting monoclinic
_symmetry_space_group_name_Hall '-P 2ybc'
_symmetry_space_group_name_H-M 'P 1 21/c 1'
_atom_sites_solution_hydrogens geom
_atom_sites_solution_primary direct
_atom_sites_solution_secondary difmap
_audit_creation_method SHELXL-97
_cell_angle_alpha 90.00
_cell_angle_beta 123.55(2)
_cell_angle_gamma 90.00
_cell_formula_units_Z 4
_cell_length_a 8.5258(17)
_cell_length_b 14.435(3)
_cell_length_c 13.625(4)
_cell_measurement_reflns_used 2715
_cell_measurement_temperature 293(2)
_cell_measurement_theta_max 27.48
_cell_measurement_theta_min 3.12
_cell_volume 1397.5(7)
_computing_cell_refinement 'SAINT (Bruker, 1997)'
_computing_data_collection 'SMART (Bruker, 1997)'
_computing_data_reduction 'SAINT (Bruker, 1997)'
_computing_molecular_graphics 'SHELXTL (Sheldrick, 2008)'
_computing_publication_material 'SHELXTL (Sheldrick, 2008'
_computing_structure_refinement 'SHELXL97 (Sheldrick, 2008)'
_computing_structure_solution 'SHELXS97 (Sheldrick, 2008)'
_diffrn_ambient_temperature 293(2)
_diffrn_detector_area_resol_mean 3
_diffrn_measured_fraction_theta_full 0.998
_diffrn_measured_fraction_theta_max 0.998
_diffrn_measurement_device_type 'Bruker P4'
_diffrn_measurement_method \w
_diffrn_radiation_monochromator graphite
_diffrn_radiation_source 'fine-focus sealed tube'
_diffrn_radiation_type MoK\a
_diffrn_radiation_wavelength 0.71073
_diffrn_reflns_av_R_equivalents 0.0264
_diffrn_reflns_av_sigmaI/netI 0.0221
_diffrn_reflns_limit_h_max 11
_diffrn_reflns_limit_h_min -10
_diffrn_reflns_limit_k_max 18
_diffrn_reflns_limit_k_min -18
_diffrn_reflns_limit_l_max 17
_diffrn_reflns_limit_l_min -17
_diffrn_reflns_number 13328
_diffrn_reflns_theta_full 27.48
_diffrn_reflns_theta_max 27.48
_diffrn_reflns_theta_min 3.12
_diffrn_standards_interval_count 0
_diffrn_standards_number 200
_exptl_absorpt_coefficient_mu 0.281
_exptl_absorpt_correction_type none
_exptl_crystal_colour yellow
_exptl_crystal_density_diffrn 1.348
_exptl_crystal_density_method 'not measured'
_exptl_crystal_description bar
_exptl_crystal_F_000 592
_exptl_crystal_size_max 0.20
_exptl_crystal_size_mid 0.15
_exptl_crystal_size_min 0.11
_refine_diff_density_max 0.274
_refine_diff_density_min -0.213
_refine_ls_extinction_method none
_refine_ls_goodness_of_fit_ref 1.073
_refine_ls_hydrogen_treatment mixed
_refine_ls_matrix_type full
_refine_ls_number_parameters 180
_refine_ls_number_reflns 3187
_refine_ls_number_restraints 0
_refine_ls_restrained_S_all 1.073
_refine_ls_R_factor_all 0.0441
_refine_ls_R_factor_gt 0.0381
_refine_ls_shift/su_max 0.000
_refine_ls_shift/su_mean 0.000
_refine_ls_structure_factor_coef Fsqd
_refine_ls_weighting_details 'calc w=1/[\s^2^(Fo^2^)+(0.0543P)^2^+0.3029P] where P=(Fo^2^+2Fc^2^)/3'
_refine_ls_weighting_scheme calc
_refine_ls_wR_factor_gt 0.1031
_refine_ls_wR_factor_ref 0.1071
_reflns_number_gt 2715
_reflns_number_total 3187
_reflns_threshold_expression I>2\s(I)
_cod_data_source_file at2845.cif
_cod_data_source_block I
_cod_original_sg_symbol_H-M 'P 21/c'
_cod_database_code 2222544
_cod_database_fobs_code 2222544

loop_
_symmetry_equiv_pos_as_xyz
'x, y, z'
'-x, y+1/2, -z+1/2'
'-x, -y, -z'
'x, -y-1/2, z-1/2'

loop_
_atom_site_type_symbol
_atom_site_label
_atom_site_fract_x
_atom_site_fract_y
_atom_site_fract_z
_atom_site_U_iso_or_equiv
_atom_site_adp_type
_atom_site_calc_flag
_atom_site_refinement_flags
_atom_site_occupancy
_atom_site_disorder_assembly
_atom_site_disorder_group
Cl Cl1 0.22892(6) -0.42533(3) -0.18006(4) 0.06023(16) Uani d . 1 . .
O O1 0.51022(13) 0.04123(6) 0.13453(8) 0.0380(2) Uani d . 1 . .
O O2 0.05971(14) -0.22008(7) -0.02944(10) 0.0536(3) Uani d . 1 . .
N N1 0.16922(14) -0.04732(7) -0.03026(9) 0.0327(2) Uani d . 1 . .
N N2 -0.00554(14) -0.08118(7) -0.11953(9) 0.0327(2) Uani d . 1 . .
H H2A -0.0844 -0.0467 -0.1778 0.039 Uiso calc R 1 . .
N N3 -0.57485(15) -0.28167(8) -0.36865(9) 0.0392(3) Uani d . 1 . .
H H3A -0.6822 -0.3057 -0.4198 0.047 Uiso calc R 1 . .
C C1 0.8247(2) 0.07121(14) 0.30399(16) 0.0616(5) Uani d . 1 . .
H H1B 0.9141 0.1209 0.3397 0.092 Uiso calc R 1 . .
H H1C 0.8779 0.0215 0.2847 0.092 Uiso calc R 1 . .
H H1D 0.7941 0.0493 0.3580 0.092 Uiso calc R 1 . .
C C2 0.65193(19) 0.10503(11) 0.19547(13) 0.0419(3) Uani d . 1 . .
C C3 0.5985(2) 0.18739(10) 0.14057(14) 0.0469(4) Uani d . 1 . .
H H3B 0.6695 0.2415 0.1641 0.056 Uiso calc R 1 . .
C C4 0.4137(2) 0.17617(10) 0.04032(13) 0.0441(3) Uani d . 1 . .
H H4A 0.3395 0.2216 -0.0145 0.053 Uiso calc R 1 . .
C C5 0.36538(19) 0.08648(9) 0.03927(12) 0.0354(3) Uani d . 1 . .
C C6 0.19437(19) 0.03842(9) -0.04240(11) 0.0359(3) Uani d . 1 . .
H H6A 0.0978 0.0707 -0.1067 0.043 Uiso calc R 1 . .
C C7 -0.04668(16) -0.16914(9) -0.11160(10) 0.0321(3) Uani d . 1 . .
C C8 -0.23608(16) -0.20547(8) -0.20798(10) 0.0301(3) Uani d . 1 . .
C C9 -0.37266(17) -0.15335(9) -0.30253(11) 0.0365(3) Uani d . 1 . .
H H9A -0.3495 -0.0920 -0.3115 0.044 Uiso calc R 1 . .
C C10 -0.54274(18) -0.19394(10) -0.38265(11) 0.0404(3) Uani d . 1 . .
H H10A -0.6356 -0.1601 -0.4468 0.049 Uiso calc R 1 . .
C C11 -0.4484(2) -0.33342(10) -0.27924(13) 0.0441(3) Uani d . 1 . .
H H11A -0.4768 -0.3942 -0.2721 0.053 Uiso calc R 1 . .
C C12 -0.27438(19) -0.29683(9) -0.19686(12) 0.0413(3) Uani d . 1 . .
H H12A -0.1837 -0.3330 -0.1346 0.050 Uiso calc R 1 . .
O O1W -0.3179(3) -0.06393(18) -0.5308(2) 0.1060(7) Uani d . 1 . .
H H2W1 -0.282(4) -0.0189(19) -0.481(2) 0.093(8) Uiso d . 1 . .
H H1W1 -0.419(4) -0.0676(18) -0.566(2) 0.084(9) Uiso d . 1 . .

loop_
_atom_site_aniso_label
_atom_site_aniso_U_11
_atom_site_aniso_U_22
_atom_site_aniso_U_33
_atom_site_aniso_U_12
_atom_site_aniso_U_13
_atom_site_aniso_U_23
Cl1 0.0599(3) 0.0341(2) 0.0513(2) -0.00819(16) 0.00847(19) -0.00564(15)
O1 0.0337(5) 0.0317(5) 0.0423(5) -0.0068(4) 0.0170(4) -0.0055(4)
O2 0.0291(5) 0.0402(5) 0.0497(6) -0.0051(4) -0.0044(4) 0.0125(5)
N1 0.0253(5) 0.0331(5) 0.0312(5) -0.0053(4) 0.0104(4) -0.0060(4)
N2 0.0240(5) 0.0305(5) 0.0292(5) -0.0022(4) 0.0056(4) -0.0012(4)
N3 0.0252(5) 0.0466(7) 0.0317(5) -0.0085(5) 0.0070(4) -0.0110(5)
C1 0.0368(8) 0.0758(12) 0.0565(10) -0.0073(8) 0.0159(7) -0.0122(9)
C2 0.0348(6) 0.0454(7) 0.0472(8) -0.0143(6) 0.0236(6) -0.0167(6)
C3 0.0515(8) 0.0396(7) 0.0572(9) -0.0204(7) 0.0348(7) -0.0155(7)
C4 0.0531(8) 0.0334(7) 0.0484(8) -0.0089(6) 0.0297(7) -0.0025(6)
C5 0.0377(7) 0.0321(6) 0.0359(6) -0.0053(5) 0.0200(6) -0.0047(5)
C6 0.0348(6) 0.0332(6) 0.0335(6) -0.0030(5) 0.0151(5) -0.0032(5)
C7 0.0221(5) 0.0321(6) 0.0305(6) -0.0002(5) 0.0072(5) -0.0007(5)
C8 0.0217(5) 0.0319(6) 0.0282(5) -0.0003(5) 0.0084(5) -0.0021(5)
C9 0.0278(6) 0.0365(6) 0.0326(6) -0.0007(5) 0.0089(5) 0.0038(5)
C10 0.0262(6) 0.0476(8) 0.0302(6) 0.0008(6) 0.0047(5) 0.0022(5)
C11 0.0386(7) 0.0333(7) 0.0435(7) -0.0094(6) 0.0120(6) -0.0066(6)
C12 0.0319(6) 0.0307(6) 0.0384(7) -0.0011(5) 0.0050(5) 0.0010(5)
O1W 0.0743(12) 0.152(2) 0.0905(13) -0.0102(12) 0.0446(11) -0.0516(13)

loop_
_atom_type_symbol
_atom_type_description
_atom_type_scat_dispersion_real
_atom_type_scat_dispersion_imag
_atom_type_scat_source
C C 0.0033 0.0016 'International Tables Vol C Tables 4.2.6.8 and 6.1.1.4'
H H 0.0000 0.0000 'International Tables Vol C Tables 4.2.6.8 and 6.1.1.4'
N N 0.0061 0.0033 'International Tables Vol C Tables 4.2.6.8 and 6.1.1.4'
O O 0.0106 0.0060 'International Tables Vol C Tables 4.2.6.8 and 6.1.1.4'
Cl Cl 0.1484 0.1585 'International Tables Vol C Tables 4.2.6.8 and 6.1.1.4'

loop_
_geom_angle_atom_site_label_1
_geom_angle_atom_site_label_2
_geom_angle_atom_site_label_3
_geom_angle_site_symmetry_1
_geom_angle_site_symmetry_3
_geom_angle
_geom_angle_publ_flag
C5 O1 C2 . . 106.56(11) ?
C6 N1 N2 . . 113.64(11) ?
C7 N2 N1 . . 117.70(10) ?
C7 N2 H2A . . 121.1 ?
N1 N2 H2A . . 121.1 ?
C11 N3 C10 . . 122.76(11) ?
C11 N3 H3A . . 118.6 ?
C10 N3 H3A . . 118.6 ?
C2 C1 H1B . . 109.5 ?
C2 C1 H1C . . 109.5 ?
H1B C1 H1C . . 109.5 ?
C2 C1 H1D . . 109.5 ?
H1B C1 H1D . . 109.5 ?
H1C C1 H1D . . 109.5 ?
C3 C2 O1 . . 110.02(13) ?
C3 C2 C1 . . 133.87(14) ?
O1 C2 C1 . . 116.11(14) ?
C2 C3 C4 . . 106.92(13) ?
C2 C3 H3B . . 126.5 ?
C4 C3 H3B . . 126.5 ?
C5 C4 C3 . . 106.83(14) ?
C5 C4 H4A . . 126.6 ?
C3 C4 H4A . . 126.6 ?
C4 C5 O1 . . 109.67(12) ?
C4 C5 C6 . . 130.05(13) ?
O1 C5 C6 . . 120.28(11) ?
N1 C6 C5 . . 122.56(12) ?
N1 C6 H6A . . 118.7 ?
C5 C6 H6A . . 118.7 ?
O2 C7 N2 . . 123.37(11) ?
O2 C7 C8 . . 119.01(11) ?
N2 C7 C8 . . 117.61(10) ?
C12 C8 C9 . . 119.33(11) ?
C12 C8 C7 . . 116.11(11) ?
C9 C8 C7 . . 124.53(11) ?
C10 C9 C8 . . 118.83(13) ?
C10 C9 H9A . . 120.6 ?
C8 C9 H9A . . 120.6 ?
N3 C10 C9 . . 120.13(12) ?
N3 C10 H10A . . 119.9 ?
C9 C10 H10A . . 119.9 ?
N3 C11 C12 . . 119.73(13) ?
N3 C11 H11A . . 120.1 ?
C12 C11 H11A . . 120.1 ?
C11 C12 C8 . . 119.21(12) ?
C11 C12 H12A . . 120.4 ?
C8 C12 H12A . . 120.4 ?
H2W1 O1W H1W1 . . 111(3) ?

loop_
_geom_bond_atom_site_label_1
_geom_bond_atom_site_label_2
_geom_bond_site_symmetry_2
_geom_bond_distance
_geom_bond_publ_flag
O1 C5 . 1.3655(17) ?
O1 C2 . 1.3742(16) ?
O2 C7 . 1.2225(16) ?
N1 C6 . 1.2823(17) ?
N1 N2 . 1.3911(14) ?
N2 C7 . 1.3375(16) ?
N2 H2A . 0.8600 ?
N3 C11 . 1.3239(18) ?
N3 C10 . 1.3314(19) ?
N3 H3A . 0.8600 ?
C1 C2 . 1.479(2) ?
C1 H1B . 0.9600 ?
C1 H1C . 0.9600 ?
C1 H1D . 0.9600 ?
C2 C3 . 1.343(2) ?
C3 C4 . 1.412(2) ?
C3 H3B . 0.9300 ?
C4 C5 . 1.3566(19) ?
C4 H4A . 0.9300 ?
C5 C6 . 1.4324(18) ?
C6 H6A . 0.9300 ?
C7 C8 . 1.5044(16) ?
C8 C12 . 1.3868(18) ?
C8 C9 . 1.3869(17) ?
C9 C10 . 1.3741(18) ?
C9 H9A . 0.9300 ?
C10 H10A . 0.9300 ?
C11 C12 . 1.3780(18) ?
C11 H11A . 0.9300 ?
C12 H12A . 0.9300 ?
O1W H2W1 . 0.87(3) ?
O1W H1W1 . 0.72(3) ?

loop_
_geom_hbond_atom_site_label_D
_geom_hbond_atom_site_label_H
_geom_hbond_atom_site_label_A
_geom_hbond_site_symmetry_A
_geom_hbond_distance_DH
_geom_hbond_distance_HA
_geom_hbond_distance_DA
_geom_hbond_angle_DHA
_geom_hbond_publ_flag
O1W H2W1 Cl1 2_554 0.86(3) 2.40(3) 3.229(3) 162(3) yes
O1W H1W1 Cl1 4_455 0.72(3) 2.51(3) 3.225(3) 177(2) yes
N2 H2A Cl1 2_554 0.8600 2.3900 3.2243(15) 164.00 yes
N3 H3A O2 4_455 0.8600 1.8900 2.639(2) 144.00 yes
N3 H3A N1 4_455 0.8600 2.5000 3.2238(18) 142.00 yes
C3 H3B Cl1 3_655 0.9300 2.7600 3.6574(19) 162.00 yes
C6 H6A Cl1 2_554 0.9300 2.6900 3.5374(18) 151.00 yes
C9 H9A Cl1 2_554 0.9300 2.6400 3.5656(18) 171.00 yes
C11 H11A O1 4_455 0.9300 2.4500 3.1694(19) 135.00 yes
C12 H12A O2 . 0.9300 2.3900 2.713(2) 100.00 yes

loop_
_cod_related_entry_id
_cod_related_entry_database
_cod_related_entry_code
1 ChemSpider 30655821
